data_7111170
loop_
_publ_author_name
'Gal\'an-Mascar\'os, Jos\'e R.'
'Dunbar, Kim R.'

_publ_section_title
;
 A microporous framework from a magnetic molecular square: [Co(HAT)Cl2]4
 (HAT = 1,4,5,8,9,11-hexaazatriphenylene)
;
_journal_issue 2
_journal_name_full 'Chemical Communications'
_journal_page_first 217
_journal_paper_doi 10.1039/b008209k
_journal_year 2001
_chemical_formula_sum 'C48 H78 Cl8 Co4 N24 O27'
_chemical_formula_weight 1942.64
_chemical_name_systematic
;
 ?
;
_space_group_IT_number 134
_symmetry_space_group_name_Hall '-P 4ac 2bc'
_symmetry_space_group_name_H-M 'P 42/n n m :2'
_atom_sites_solution_hydrogens geom
_atom_sites_solution_primary direct
_atom_sites_solution_secondary difmap
_audit_creation_method SHELXL-97
_cell_angle_alpha 90.00
_cell_angle_beta 90.00
_cell_angle_gamma 90.00
_cell_formula_units_Z 2
_cell_length_a 17.663(3)
_cell_length_b 17.663(3)
_cell_length_c 12.171(3)
_cell_measurement_temperature 110(2)
_cell_volume 3797.1(13)
_computing_structure_refinement 'SHELXL-97 (Sheldrick, 1997)'
_computing_structure_solution 'SIR97     (Giacovazzo et al, 1997)'
_diffrn_ambient_temperature 110(2)
_diffrn_measured_fraction_theta_full 0.999
_diffrn_measured_fraction_theta_max 0.999
_diffrn_radiation_monochromator graphite
_diffrn_radiation_source 'fine-focus sealed tube'
_diffrn_radiation_type MoK\a
_diffrn_radiation_wavelength 0.71069
_diffrn_reflns_av_R_equivalents 0.0925
_diffrn_reflns_av_sigmaI/netI 0.0595
_diffrn_reflns_limit_h_max 23
_diffrn_reflns_limit_h_min -23
_diffrn_reflns_limit_k_max 23
_diffrn_reflns_limit_k_min -23
_diffrn_reflns_limit_l_max 16
_diffrn_reflns_limit_l_min -16
_diffrn_reflns_number 32898
_diffrn_reflns_theta_full 28.25
_diffrn_reflns_theta_max 28.25
_diffrn_reflns_theta_min 1.63
_exptl_absorpt_coefficient_mu 1.233
_exptl_crystal_density_diffrn 1.699
_exptl_crystal_density_method 'not measured'
_exptl_crystal_F_000 1988
_refine_diff_density_max 0.742
_refine_diff_density_min -0.575
_refine_diff_density_rms 0.121
_refine_ls_extinction_coef 0.0000(10)
_refine_ls_extinction_expression Fc^*^=kFc[1+0.001xFc^2^\l^3^/sin(2\q)]^-1/4^
_refine_ls_extinction_method SHELXL
_refine_ls_goodness_of_fit_ref 1.067
_refine_ls_hydrogen_treatment mixed
_refine_ls_matrix_type full
_refine_ls_number_parameters 151
_refine_ls_number_reflns 2469
_refine_ls_number_restraints 0
_refine_ls_restrained_S_all 1.067
_refine_ls_R_factor_all 0.2417
_refine_ls_R_factor_gt 0.0824
_refine_ls_shift/su_max 1.535
_refine_ls_shift/su_mean 0.132
_refine_ls_structure_factor_coef Fsqd
_refine_ls_weighting_details 'calc w=1/[\s^2^(Fo^2^)+(0.1420P)^2^+13.9602P] where P=(Fo^2^+2Fc^2^)/3'
_refine_ls_weighting_scheme calc
_refine_ls_wR_factor_gt 0.2057
_refine_ls_wR_factor_ref 0.4082
_reflns_number_gt 783
_reflns_number_total 2469
_reflns_threshold_expression >4sigma(I)
_cod_data_source_file b008209ksup1.cif
_cod_data_source_block s2
_cod_depositor_comments
;
The following automatic conversions were performed:
'_atom_site_symetry_multiplicity' tag replaced with
'_atom_site_symmetry_multiplicity'.

Automatic conversion script
Id: cif_correct_tags 1440 2010-10-19 06:21:57Z saulius 
;
_cod_database_code 7111170

loop_
_symmetry_equiv_pos_as_xyz
'x, y, z'
'-x+1/2, -y+1/2, z'
'x, -y+1/2, -z+1/2'
'-x+1/2, y, -z+1/2'
'-y+1/2, -x+1/2, -z'
'y, x, -z'
'y, -x+1/2, z+1/2'
'-y+1/2, x, z+1/2'
'-x, -y, -z'
'x-1/2, y-1/2, -z'
'-x, y-1/2, z-1/2'
'x-1/2, -y, z-1/2'
'y-1/2, x-1/2, z'
'-y, -x, z'
'-y, x-1/2, -z-1/2'
'y-1/2, -x, -z-1/2'

loop_
_atom_site_label
_atom_site_type_symbol
_atom_site_fract_x
_atom_site_fract_y
_atom_site_fract_z
_atom_site_U_iso_or_equiv
_atom_site_adp_type
_atom_site_occupancy
_atom_site_symmetry_multiplicity
_atom_site_calc_flag
_atom_site_refinement_flags
Co Co 0.7500 -0.03446(13) 0.2500 0.0867(10) Uani 1 2 d S
Cl Cl 0.6601(2) -0.1243(2) 0.3191(3) 0.1187(15) Uani 1 1 d .
N1 N 0.8318(5) 0.0556(5) 0.2212(6) 0.086(3) Uani 1 1 d .
N2 N 0.8022(6) -0.0227(5) 0.4083(7) 0.083(3) Uani 1 1 d .
N3 N 0.8903(6) -0.0023(6) 0.5987(6) 0.095(3) Uani 1 1 d .
C1 C 0.8723(6) 0.0719(6) 0.3142(7) 0.083(3) Uani 1 1 d .
C2 C 0.8588(7) 0.0290(7) 0.4107(8) 0.082(3) Uani 1 1 d .
C3 C 0.9018(6) 0.0389(6) 0.5088(8) 0.086(3) Uani 1 1 d .
C4 C 0.8481(7) 0.0964(7) 0.1324(8) 0.089(3) Uani 1 1 d .
H4 H 0.8213 0.0874 0.0679 0.050 Uiso 1 1 calc .
C5 C 0.7895(7) -0.0615(6) 0.5010(10) 0.084(3) Uani 1 1 d .
H5 H 0.7500 -0.0963 0.5033 0.050 Uiso 1 1 calc .
C6 C 0.8334(9) -0.0511(7) 0.5928(9) 0.099(4) Uani 1 1 d .
H6 H 0.8226 -0.0800 0.6547 0.050 Uiso 1 1 calc .
O1 O 0.7270(16) 0.0827(15) 0.651(2) 0.112(7) Uiso 0.50 1 d P
O2 O 0.690(2) 0.084(2) 0.640(3) 0.089(11) Uiso 0.25 1 d P
O3 O 0.7500 0.2500 0.1969(15) 0.122(6) Uiso 1 4 d S
O4 O 0.7500 -0.2500 0.397(5) 0.19(3) Uiso 0.50 2 d SP
O5 O 0.773(4) 0.160(4) 0.585(5) 0.172(19) Uiso 0.25 1 d P
O6 O 0.730(3) 0.126(3) 0.624(4) 0.124(15) Uiso 0.25 1 d P
O7 O 0.7001(19) -0.2346(18) 0.363(3) 0.098(9) Uiso 0.25 1 d P
O8 O 0.4980(13) 0.0292(13) 0.6935(19) 0.079(8) Uiso 0.25 1 d P
O9 O 0.7032(13) 0.2032(13) 0.031(3) 0.113(8) Uiso 0.50 2 d SP
O10 O 0.730(3) -0.251(3) 0.432(4) 0.121(16) Uiso 0.25 1 d P
O11 O 0.819(2) 0.181(2) 0.527(5) 0.065(14) Uiso 0.25 2 d SP
O12 O 0.734(7) 0.100(6) 0.712(9) 0.16(5) Uiso 0.13 1 d P
O13 O 0.571(3) 0.071(3) 0.677(5) 0.15(2) Uiso 0.25 2 d SP
O14 O 1.017(5) 0.380(5) 0.591(8) 0.16(3) Uiso 0.13 1 d P
O15 O 0.454(3) 0.046(3) 0.5000 0.17(2) Uiso 0.25 2 d SP
O16 O 0.800(5) 0.200(5) 0.549(10) 0.19(5) Uiso 0.25 2 d SP

loop_
_atom_site_aniso_label
_atom_site_aniso_U_11
_atom_site_aniso_U_22
_atom_site_aniso_U_33
_atom_site_aniso_U_23
_atom_site_aniso_U_13
_atom_site_aniso_U_12
Co 0.0999(17) 0.0983(17) 0.0619(13) 0.000 -0.0075(11) 0.000
Cl 0.118(3) 0.149(3) 0.089(2) 0.008(2) -0.0187(19) 0.001(2)
N1 0.113(7) 0.091(6) 0.054(5) -0.001(4) -0.005(5) 0.006(5)
N2 0.102(7) 0.084(6) 0.064(5) 0.002(5) -0.002(5) -0.001(6)
N3 0.111(8) 0.116(8) 0.057(5) 0.017(5) -0.005(5) -0.006(7)
C1 0.108(8) 0.091(7) 0.051(5) 0.001(5) -0.003(5) 0.001(6)
C2 0.095(8) 0.092(8) 0.059(6) 0.000(5) -0.001(6) 0.002(7)
C3 0.096(8) 0.099(8) 0.064(6) 0.006(6) -0.011(6) -0.004(6)
C4 0.109(8) 0.106(8) 0.050(5) 0.001(5) -0.011(5) -0.002(6)
C5 0.095(8) 0.085(8) 0.073(6) 0.007(6) -0.005(6) -0.009(6)
C6 0.137(12) 0.089(9) 0.072(7) 0.018(6) -0.010(8) 0.003(8)

loop_
_atom_type_symbol
_atom_type_description
_atom_type_scat_dispersion_real
_atom_type_scat_dispersion_imag
_atom_type_scat_source
C C 0.0033 0.0016 'International Tables Vol C Tables 4.2.6.8 and 6.1.1.4'
H H 0.0000 0.0000 'International Tables Vol C Tables 4.2.6.8 and 6.1.1.4'
N N 0.0061 0.0033 'International Tables Vol C Tables 4.2.6.8 and 6.1.1.4'
O O 0.0106 0.0060 'International Tables Vol C Tables 4.2.6.8 and 6.1.1.4'
Cl Cl 0.1484 0.1585 'International Tables Vol C Tables 4.2.6.8 and 6.1.1.4'
Co Co 0.3494 0.9721 'International Tables Vol C Tables 4.2.6.8 and 6.1.1.4'

loop_
_geom_angle_atom_site_label_1
_geom_angle_atom_site_label_2
_geom_angle_atom_site_label_3
_geom_angle
_geom_angle_site_symmetry_1
_geom_angle_site_symmetry_3
N2 Co N2 168.9(5) . 4_655
N2 Co N1 94.0(3) . 4_655
N2 Co N1 77.8(3) 4_655 4_655
N2 Co N1 77.8(3) . .
N2 Co N1 94.0(3) 4_655 .
N1 Co N1 86.2(5) 4_655 .
N2 Co Cl 91.9(3) . .
N2 Co Cl 95.4(3) 4_655 .
N1 Co Cl 89.3(3) 4_655 .
N1 Co Cl 168.4(2) . .
N2 Co Cl 95.4(3) . 4_655
N2 Co Cl 91.9(3) 4_655 4_655
N1 Co Cl 168.4(2) 4_655 4_655
N1 Co Cl 89.3(3) . 4_655
Cl Co Cl 97.1(2) . 4_655
C1 N1 C4 116.4(10) . .
C1 N1 Co 111.6(7) . .
C4 N1 Co 132.1(7) . .
C5 N2 C2 116.7(9) . .
C5 N2 Co 129.5(8) . .
C2 N2 Co 113.7(7) . .
C3 N3 C6 115.3(10) . .
N1 C1 C1 121.2(6) . 14_665
N1 C1 C2 119.0(10) . .
C1 C1 C2 119.8(6) 14_665 .
N2 C2 C3 119.6(10) . .
N2 C2 C1 117.8(10) . .
C3 C2 C1 122.6(11) . .
N3 C3 C2 122.7(10) . .
N3 C3 C3 119.7(7) . 14_665
C2 C3 C3 117.6(7) . 14_665
N1 C4 C4 122.4(6) . 14_665
N1 C4 H4 118.8 . .
C4 C4 H4 118.9 14_665 .
N2 C5 C6 121.6(11) . .
N2 C5 H5 119.2 . .
C6 C5 H5 119.2 . .
N3 C6 C5 124.0(11) . .
N3 C6 H6 118.1 . .
C5 C6 H6 117.9 . .

loop_
_geom_bond_atom_site_label_1
_geom_bond_atom_site_label_2
_geom_bond_distance
_geom_bond_site_symmetry_2
Co N2 2.145(9) .
Co N2 2.145(9) 4_655
Co N1 2.177(10) 4_655
Co N1 2.177(10) .
Co Cl 2.397(4) .
Co Cl 2.397(4) 4_655
N1 C1 1.369(12) .
N1 C4 1.331(12) .
N2 C5 1.339(14) .
N2 C2 1.355(14) .
N3 C3 1.330(13) .
N3 C6 1.326(16) .
C1 C1 1.39(2) 14_665
C1 C2 1.419(14) .
C2 C3 1.426(14) .
C3 C3 1.48(2) 14_665
C4 C4 1.39(2) 14_665
C4 H4 0.9301 .
C5 C6 1.372(17) .
C5 H5 0.9294 .
C6 H6 0.9306 .
